data_2214361
loop_
_publ_author_name
'Sun, Feng-Xia'
'Chu, Xiao-He'
'Chen, Xiang-Min'

_publ_section_title
;
3-[2-(1,3-Dioxo-2,3-dihydro-1<i>H</i>-isoindol-2-yl)ethyl] 5-methyl
2,6-dimethyl-4-(3-nitrophenyl)-1,4-dihydropyridine-3,5-dicarboxylate
;
_journal_coeditor_code OM2126
_journal_issue 6
_journal_name_full 'Acta Crystallographica, Section E'
_journal_page_first o3176
_journal_page_last o3176
_journal_paper_doi 10.1107/S1600536807028188
_journal_volume 63
_journal_year 2007
_chemical_formula_iupac 'C26 H23 N3 O8'
_chemical_formula_moiety 'C26 H23 N3 O8'
_chemical_formula_sum 'C26 H23 N3 O8'
_chemical_formula_weight 505.47
_chemical_melting_point .243E-241
_chemical_name_common
;
2,6-Dimethyl-4-(3-nitro-phenyl)-1,4-dihydro-pyridine-3,5-
dicarboxylic acid 3-[2-(1,3-dioxo-1,3-dihydro-isoindol-2-yl)
-ethyl] ester 5-methyl ester
;
_chemical_name_systematic
;
3-[2-(1,3-Dioxo-2,3-dihydro-1H-isoindol-2-yl)ethyl] 5-methyl
2,6-dimethyl-4-(3-nitrophenyl)-1,4-dihydropyridine-3,5-dicarboxylate
;
_space_group_IT_number 14
_symmetry_cell_setting monoclinic
_symmetry_space_group_name_Hall '-P 2yn'
_symmetry_space_group_name_H-M 'P 1 21/n 1'
_atom_sites_solution_hydrogens geom
_atom_sites_solution_primary direct
_atom_sites_solution_secondary difmap
_audit_creation_method SHELXL97
_cell_angle_alpha 90.00
_cell_angle_beta 95.43(3)
_cell_angle_gamma 90.00
_cell_formula_units_Z 4
_cell_length_a 7.7713(16)
_cell_length_b 16.372(3)
_cell_length_c 17.945(4)
_cell_measurement_reflns_used 2343
_cell_measurement_temperature 293(2)
_cell_measurement_theta_max 22.5
_cell_measurement_theta_min 2.3
_cell_volume 2273.0(8)
_computing_cell_refinement CrystalClear
_computing_data_collection 'CrystalClear (Rigaku, 2005)'
_computing_data_reduction CrystalClear
_computing_molecular_graphics 'SHELXTL (Bruker, 1997)'
_computing_publication_material SHELXTL
_computing_structure_refinement 'SHELXL97 (Sheldrick, 1997)'
_computing_structure_solution 'SHELXS97 (Sheldrick, 1997)'
_diffrn_ambient_temperature 293(2)
_diffrn_detector_area_resol_mean 7.31
_diffrn_measured_fraction_theta_full 0.999
_diffrn_measured_fraction_theta_max 0.999
_diffrn_measurement_device_type 'Rigaku Saturn'
_diffrn_measurement_method \w
_diffrn_radiation_monochromator confocal
_diffrn_radiation_source 'rotating anode'
_diffrn_radiation_type MoK\a
_diffrn_radiation_wavelength 0.71073
_diffrn_reflns_av_R_equivalents 0.0346
_diffrn_reflns_av_sigmaI/netI 0.0299
_diffrn_reflns_limit_h_max 8
_diffrn_reflns_limit_h_min -9
_diffrn_reflns_limit_k_max 19
_diffrn_reflns_limit_k_min -17
_diffrn_reflns_limit_l_max 21
_diffrn_reflns_limit_l_min -16
_diffrn_reflns_number 13760
_diffrn_reflns_theta_full 25.01
_diffrn_reflns_theta_max 25.01
_diffrn_reflns_theta_min 1.69
_diffrn_standards_decay_% 0
_diffrn_standards_interval_count 0
_diffrn_standards_interval_time 0
_diffrn_standards_number 0
_exptl_absorpt_coefficient_mu 0.111
_exptl_absorpt_correction_T_max 0.9956
_exptl_absorpt_correction_T_min 0.9890
_exptl_absorpt_correction_type multi-scan
_exptl_absorpt_process_details '(CrystalClear; Rigaku, 2005)'
_exptl_crystal_colour yellow
_exptl_crystal_density_diffrn 1.474
_exptl_crystal_density_method 'not measured'
_exptl_crystal_description block
_exptl_crystal_F_000 1056
_exptl_crystal_size_max 0.10
_exptl_crystal_size_mid 0.08
_exptl_crystal_size_min 0.04
_refine_diff_density_max 0.198
_refine_diff_density_min -0.231
_refine_ls_extinction_method none
_refine_ls_goodness_of_fit_ref 1.096
_refine_ls_hydrogen_treatment mixed
_refine_ls_matrix_type full
_refine_ls_number_parameters 341
_refine_ls_number_reflns 4009
_refine_ls_number_restraints 0
_refine_ls_restrained_S_all 1.096
_refine_ls_R_factor_all 0.0512
_refine_ls_R_factor_gt 0.0456
_refine_ls_shift/su_max 0.001
_refine_ls_shift/su_mean 0.000
_refine_ls_structure_factor_coef Fsqd
_refine_ls_weighting_details 'calc w = 1/[\s^2^(Fo^2^)+(0.0535P)^2^+0.7911P] where P=(Fo^2^+2Fc^2^)/3'
_refine_ls_weighting_scheme calc
_refine_ls_wR_factor_gt 0.1063
_refine_ls_wR_factor_ref 0.1109
_reflns_number_gt 3635
_reflns_number_total 4009
_reflns_threshold_expression I>2\s(I)
_cod_data_source_file om2126.cif
_cod_original_sg_symbol_H-M 'P 21/n'
_cod_database_code 2214361

loop_
_symmetry_equiv_pos_as_xyz
'x, y, z'
'-x+1/2, y+1/2, -z+1/2'
'-x, -y, -z'
'x-1/2, -y-1/2, z-1/2'

loop_
_atom_site_type_symbol
_atom_site_label
_atom_site_fract_x
_atom_site_fract_y
_atom_site_fract_z
_atom_site_U_iso_or_equiv
_atom_site_adp_type
_atom_site_calc_flag
_atom_site_refinement_flags
_atom_site_occupancy
O O1 0.49383(17) 0.38716(8) 0.52148(7) 0.0286(3) Uani d . 1
O O2 0.21767(16) 0.34959(8) 0.49192(7) 0.0249(3) Uani d . 1
O O3 -0.22762(16) 0.13687(9) 0.55571(8) 0.0320(3) Uani d . 1
O O4 -0.15986(17) 0.02564(8) 0.61640(8) 0.0305(3) Uani d . 1
O O5 0.01803(15) 0.14288(7) 0.32204(7) 0.0216(3) Uani d . 1
O O6 0.19557(14) 0.08248(7) 0.24663(7) 0.0201(3) Uani d . 1
O O7 0.48119(16) -0.02815(8) 0.13320(7) 0.0243(3) Uani d . 1
O O8 0.06068(15) -0.14941(8) 0.25700(8) 0.0277(3) Uani d . 1
N N1 0.61576(19) 0.19920(9) 0.36933(8) 0.0202(3) Uani d . 1
N N2 -0.12398(18) 0.08343(9) 0.57705(8) 0.0230(3) Uani d . 1
N N3 0.23954(17) -0.07506(9) 0.18687(8) 0.0194(3) Uani d . 1
C C1 0.7467(2) 0.31005(11) 0.44434(10) 0.0221(4) Uani d . 1
H H1A 0.7234 0.3671 0.4363 0.033 Uiso calc R 1
H H1B 0.8402 0.2937 0.4163 0.033 Uiso calc R 1
H H1C 0.7779 0.3004 0.4966 0.033 Uiso calc R 1
C C2 0.5881(2) 0.26132(10) 0.41896(10) 0.0186(4) Uani d . 1
C C3 0.4268(2) 0.27317(10) 0.43928(9) 0.0182(4) Uani d . 1
C C4 0.2811(2) 0.21423(10) 0.41495(9) 0.0180(4) Uani d . 1
H H4 0.1758 0.2463 0.4024 0.022 Uiso calc R 1
C C5 0.3193(2) 0.16685(10) 0.34544(9) 0.0178(4) Uani d . 1
C C6 0.4839(2) 0.15767(10) 0.32777(10) 0.0188(4) Uani d . 1
C C7 0.5472(2) 0.10637(11) 0.26678(10) 0.0240(4) Uani d . 1
H H7A 0.5237 0.0499 0.2760 0.036 Uiso calc R 1
H H7B 0.6694 0.1140 0.2658 0.036 Uiso calc R 1
H H7C 0.4889 0.1223 0.2195 0.036 Uiso calc R 1
C C8 0.3901(2) 0.34176(11) 0.48782(10) 0.0200(4) Uani d . 1
C C9 0.1646(3) 0.41683(12) 0.53670(11) 0.0307(5) Uani d . 1
H H9A 0.2016 0.4069 0.5885 0.046 Uiso calc R 1
H H9B 0.0410 0.4217 0.5304 0.046 Uiso calc R 1
H H9C 0.2159 0.4665 0.5210 0.046 Uiso calc R 1
C C10 0.2465(2) 0.15458(10) 0.47756(9) 0.0177(4) Uani d . 1
C C11 0.0819(2) 0.14706(10) 0.50058(10) 0.0192(4) Uani d . 1
H H11 -0.0075 0.1803 0.4802 0.023 Uiso calc R 1
C C12 0.0524(2) 0.08944(10) 0.55433(9) 0.0190(4) Uani d . 1
C C13 0.1800(2) 0.03819(11) 0.58675(10) 0.0214(4) Uani d . 1
H H13 0.1560 -0.0009 0.6219 0.026 Uiso calc R 1
C C14 0.3446(2) 0.04740(11) 0.56474(10) 0.0234(4) Uani d . 1
H H14 0.4343 0.0150 0.5862 0.028 Uiso calc R 1
C C15 0.3767(2) 0.10468(11) 0.51081(10) 0.0214(4) Uani d . 1
H H15 0.4882 0.1098 0.4965 0.026 Uiso calc R 1
C C16 0.1640(2) 0.13082(10) 0.30507(9) 0.0178(4) Uani d . 1
C C17 0.0471(2) 0.03969(11) 0.21084(10) 0.0222(4) Uani d . 1
H H17A -0.0353 0.0782 0.1868 0.027 Uiso calc R 1
H H17B -0.0098 0.0087 0.2475 0.027 Uiso calc R 1
C C18 0.1126(2) -0.01691(11) 0.15341(10) 0.0222(4) Uani d . 1
H H18A 0.0159 -0.0466 0.1283 0.027 Uiso calc R 1
H H18B 0.1647 0.0152 0.1161 0.027 Uiso calc R 1
C C19 0.4159(2) -0.07257(10) 0.17660(10) 0.0186(4) Uani d . 1
C C20 0.4994(2) -0.13393(10) 0.22918(9) 0.0184(4) Uani d . 1
C C21 0.6719(2) -0.15324(11) 0.24496(10) 0.0210(4) Uani d . 1
H H21 0.7568 -0.1284 0.2196 0.025 Uiso calc R 1
C C22 0.7138(2) -0.21128(11) 0.30038(10) 0.0233(4) Uani d . 1
H H22 0.8288 -0.2256 0.3125 0.028 Uiso calc R 1
C C23 0.5864(2) -0.24808(11) 0.33774(10) 0.0243(4) Uani d . 1
H H23 0.6180 -0.2868 0.3744 0.029 Uiso calc R 1
C C24 0.4130(2) -0.22880(11) 0.32195(10) 0.0221(4) Uani d . 1
H H24 0.3279 -0.2537 0.3471 0.027 Uiso calc R 1
C C25 0.3725(2) -0.17085(10) 0.26712(10) 0.0184(4) Uani d . 1
C C26 0.2036(2) -0.13412(11) 0.23925(10) 0.0199(4) Uani d . 1
H H1 0.724(3) 0.1938(13) 0.3578(12) 0.033(6) Uiso d . 1

loop_
_atom_site_aniso_label
_atom_site_aniso_U_11
_atom_site_aniso_U_22
_atom_site_aniso_U_33
_atom_site_aniso_U_12
_atom_site_aniso_U_13
_atom_site_aniso_U_23
O1 0.0341(7) 0.0245(7) 0.0270(7) -0.0051(6) 0.0015(6) -0.0079(6)
O2 0.0263(7) 0.0240(7) 0.0240(7) 0.0073(5) -0.0005(5) -0.0078(5)
O3 0.0210(7) 0.0389(8) 0.0365(8) 0.0058(6) 0.0051(6) 0.0092(6)
O4 0.0312(7) 0.0294(8) 0.0316(8) -0.0078(6) 0.0074(6) 0.0046(6)
O5 0.0185(6) 0.0236(7) 0.0225(7) 0.0010(5) 0.0012(5) -0.0010(5)
O6 0.0184(6) 0.0217(7) 0.0198(6) -0.0013(5) -0.0012(5) -0.0047(5)
O7 0.0299(7) 0.0231(7) 0.0203(7) -0.0034(5) 0.0044(5) 0.0018(5)
O8 0.0160(6) 0.0292(7) 0.0385(8) -0.0026(5) 0.0060(6) -0.0016(6)
N1 0.0177(8) 0.0205(8) 0.0222(8) 0.0002(6) 0.0014(6) -0.0012(6)
N2 0.0218(8) 0.0253(8) 0.0220(8) -0.0035(7) 0.0028(6) -0.0005(7)
N3 0.0183(7) 0.0198(8) 0.0198(8) 0.0012(6) 0.0003(6) -0.0015(6)
C1 0.0204(9) 0.0210(9) 0.0242(10) -0.0019(7) -0.0010(7) 0.0017(8)
C2 0.0234(9) 0.0168(9) 0.0150(8) -0.0005(7) -0.0007(7) 0.0024(7)
C3 0.0227(9) 0.0167(9) 0.0147(9) 0.0000(7) -0.0009(7) 0.0016(7)
C4 0.0182(8) 0.0175(9) 0.0180(9) 0.0017(7) 0.0007(7) -0.0021(7)
C5 0.0202(9) 0.0152(8) 0.0175(9) -0.0002(7) -0.0008(7) -0.0003(7)
C6 0.0212(9) 0.0168(9) 0.0182(9) 0.0001(7) 0.0001(7) 0.0007(7)
C7 0.0209(9) 0.0276(10) 0.0238(10) -0.0013(8) 0.0034(8) -0.0063(8)
C8 0.0249(9) 0.0184(9) 0.0163(9) 0.0004(7) 0.0011(7) 0.0025(7)
C9 0.0371(11) 0.0297(11) 0.0249(10) 0.0143(9) 0.0012(9) -0.0087(8)
C10 0.0204(9) 0.0170(9) 0.0156(9) -0.0002(7) 0.0005(7) -0.0049(7)
C11 0.0201(9) 0.0185(9) 0.0188(9) 0.0015(7) 0.0004(7) -0.0037(7)
C12 0.0182(8) 0.0206(9) 0.0185(9) -0.0012(7) 0.0030(7) -0.0046(7)
C13 0.0263(9) 0.0184(9) 0.0200(9) 0.0019(7) 0.0043(8) 0.0007(7)
C14 0.0231(9) 0.0231(10) 0.0237(10) 0.0074(7) 0.0002(8) 0.0035(8)
C15 0.0187(9) 0.0241(10) 0.0216(9) 0.0016(7) 0.0021(7) -0.0007(7)
C16 0.0228(9) 0.0159(9) 0.0146(9) 0.0008(7) 0.0008(7) 0.0015(7)
C17 0.0176(9) 0.0226(9) 0.0251(10) 0.0016(7) -0.0046(7) -0.0036(8)
C18 0.0226(9) 0.0216(9) 0.0206(9) 0.0040(7) -0.0069(7) -0.0031(7)
C19 0.0208(9) 0.0186(9) 0.0165(9) -0.0027(7) 0.0017(7) -0.0044(7)
C20 0.0205(9) 0.0184(9) 0.0164(9) 0.0001(7) 0.0019(7) -0.0022(7)
C21 0.0190(9) 0.0226(9) 0.0217(9) -0.0016(7) 0.0034(7) -0.0020(7)
C22 0.0199(9) 0.0263(10) 0.0229(10) 0.0036(7) -0.0017(7) -0.0039(8)
C23 0.0318(10) 0.0204(9) 0.0200(10) 0.0048(8) -0.0013(8) 0.0004(7)
C24 0.0265(9) 0.0191(9) 0.0215(9) -0.0017(7) 0.0064(8) 0.0006(7)
C25 0.0189(9) 0.0168(9) 0.0197(9) -0.0013(7) 0.0036(7) -0.0034(7)
C26 0.0189(9) 0.0195(9) 0.0213(9) -0.0012(7) 0.0017(7) -0.0059(7)

loop_
_atom_type_symbol
_atom_type_description
_atom_type_scat_dispersion_real
_atom_type_scat_dispersion_imag
_atom_type_scat_source
C C 0.0033 0.0016 'International Tables Vol C Tables 4.2.6.8 and 6.1.1.4'
H H 0.0000 0.0000 'International Tables Vol C Tables 4.2.6.8 and 6.1.1.4'
N N 0.0061 0.0033 'International Tables Vol C Tables 4.2.6.8 and 6.1.1.4'
O O 0.0106 0.0060 'International Tables Vol C Tables 4.2.6.8 and 6.1.1.4'

loop_
_geom_angle_atom_site_label_1
_geom_angle_atom_site_label_2
_geom_angle_atom_site_label_3
_geom_angle
C8 O2 C9 115.98(14)
C16 O6 C17 115.54(13)
C2 N1 C6 123.74(15)
C2 N1 H1 115.5(14)
C6 N1 H1 119.5(14)
O3 N2 O4 123.44(15)
O3 N2 C12 117.91(14)
O4 N2 C12 118.64(15)
C26 N3 C19 111.71(14)
C26 N3 C18 123.98(14)
C19 N3 C18 123.96(14)
C2 C1 H1A 109.5
C2 C1 H1B 109.5
H1A C1 H1B 109.5
C2 C1 H1C 109.5
H1A C1 H1C 109.5
H1B C1 H1C 109.5
C3 C2 N1 118.93(16)
C3 C2 C1 126.66(16)
N1 C2 C1 114.41(15)
C2 C3 C8 120.51(16)
C2 C3 C4 121.06(15)
C8 C3 C4 118.39(14)
C3 C4 C5 111.17(14)
C3 C4 C10 111.82(14)
C5 C4 C10 109.73(14)
C3 C4 H4 108.0
C5 C4 H4 108.0
C10 C4 H4 108.0
C6 C5 C16 126.09(16)
C6 C5 C4 120.68(15)
C16 C5 C4 113.16(14)
C5 C6 N1 119.05(16)
C5 C6 C7 127.96(16)
N1 C6 C7 112.99(15)
C6 C7 H7A 109.5
C6 C7 H7B 109.5
H7A C7 H7B 109.5
C6 C7 H7C 109.5
H7A C7 H7C 109.5
H7B C7 H7C 109.5
O1 C8 O2 121.89(16)
O1 C8 C3 127.38(16)
O2 C8 C3 110.73(15)
O2 C9 H9A 109.5
O2 C9 H9B 109.5
H9A C9 H9B 109.5
O2 C9 H9C 109.5
H9A C9 H9C 109.5
H9B C9 H9C 109.5
C11 C10 C15 118.33(16)
C11 C10 C4 120.40(15)
C15 C10 C4 121.23(15)
C12 C11 C10 119.11(16)
C12 C11 H11 120.4
C10 C11 H11 120.4
C11 C12 C13 123.15(16)
C11 C12 N2 117.34(15)
C13 C12 N2 119.51(15)
C14 C13 C12 117.33(16)
C14 C13 H13 121.3
C12 C13 H13 121.3
C13 C14 C15 120.40(16)
C13 C14 H14 119.8
C15 C14 H14 119.8
C14 C15 C10 121.64(16)
C14 C15 H15 119.2
C10 C15 H15 119.2
O5 C16 O6 121.97(15)
O5 C16 C5 123.50(15)
O6 C16 C5 114.53(14)
O6 C17 C18 107.07(14)
O6 C17 H17A 110.3
C18 C17 H17A 110.3
O6 C17 H17B 110.3
C18 C17 H17B 110.3
H17A C17 H17B 108.6
N3 C18 C17 112.23(14)
N3 C18 H18A 109.2
C17 C18 H18A 109.2
N3 C18 H18B 109.2
C17 C18 H18B 109.2
H18A C18 H18B 107.9
O7 C19 N3 125.22(16)
O7 C19 C20 129.07(16)
N3 C19 C20 105.71(14)
C21 C20 C25 121.37(17)
C21 C20 C19 130.00(16)
C25 C20 C19 108.56(15)
C20 C21 C22 117.36(16)
C20 C21 H21 121.3
C22 C21 H21 121.3
C23 C22 C21 120.92(17)
C23 C22 H22 119.5
C21 C22 H22 119.5
C22 C23 C24 121.82(17)
C22 C23 H23 119.1
C24 C23 H23 119.1
C25 C24 C23 116.93(16)
C25 C24 H24 121.5
C23 C24 H24 121.5
C24 C25 C20 121.60(16)
C24 C25 C26 130.64(16)
C20 C25 C26 107.72(15)
O8 C26 N3 124.62(16)
O8 C26 C25 129.12(17)
N3 C26 C25 106.26(14)

loop_
_geom_bond_atom_site_label_1
_geom_bond_atom_site_label_2
_geom_bond_distance
O1 C8 1.215(2)
O2 C8 1.355(2)
O2 C9 1.446(2)
O3 N2 1.226(2)
O4 N2 1.228(2)
O5 C16 1.218(2)
O6 C16 1.355(2)
O6 C17 1.447(2)
O7 C19 1.211(2)
O8 C26 1.210(2)
N1 C2 1.382(2)
N1 C6 1.387(2)
N1 H1 0.89(2)
N2 C12 1.470(2)
N3 C26 1.395(2)
N3 C19 1.401(2)
N3 C18 1.459(2)
C1 C2 1.502(2)
C1 H1A 0.9600
C1 H1B 0.9600
C1 H1C 0.9600
C2 C3 1.353(2)
C3 C8 1.466(2)
C3 C4 1.520(2)
C4 C5 1.522(2)
C4 C10 1.532(2)
C4 H4 0.9800
C5 C6 1.355(2)
C5 C16 1.471(2)
C6 C7 1.499(2)
C7 H7A 0.9600
C7 H7B 0.9600
C7 H7C 0.9600
C9 H9A 0.9600
C9 H9B 0.9600
C9 H9C 0.9600
C10 C11 1.387(2)
C10 C15 1.391(2)
C11 C12 1.384(2)
C11 H11 0.9300
C12 C13 1.385(2)
C13 C14 1.382(3)
C13 H13 0.9300
C14 C15 1.387(3)
C14 H14 0.9300
C15 H15 0.9300
C17 C18 1.510(2)
C17 H17A 0.9700
C17 H17B 0.9700
C18 H18A 0.9700
C18 H18B 0.9700
C19 C20 1.485(2)
C20 C21 1.380(2)
C20 C25 1.389(2)
C21 C22 1.392(3)
C21 H21 0.9300
C22 C23 1.385(3)
C22 H22 0.9300
C23 C24 1.387(3)
C23 H23 0.9300
C24 C25 1.382(3)
C24 H24 0.9300
C25 C26 1.487(2)

loop_
_geom_torsion_atom_site_label_1
_geom_torsion_atom_site_label_2
_geom_torsion_atom_site_label_3
_geom_torsion_atom_site_label_4
_geom_torsion
C6 N1 C2 C3 12.7(3)
C6 N1 C2 C1 -166.72(15)
N1 C2 C3 C8 -175.91(15)
C1 C2 C3 C8 3.5(3)
N1 C2 C3 C4 6.4(2)
C1 C2 C3 C4 -174.24(16)
C2 C3 C4 C5 -22.4(2)
C8 C3 C4 C5 159.82(14)
C2 C3 C4 C10 100.59(18)
C8 C3 C4 C10 -77.15(19)
C3 C4 C5 C6 22.5(2)
C10 C4 C5 C6 -101.67(18)
C3 C4 C5 C16 -160.50(14)
C10 C4 C5 C16 75.28(17)
C16 C5 C6 N1 176.72(15)
C4 C5 C6 N1 -6.7(2)
C16 C5 C6 C7 -3.4(3)
C4 C5 C6 C7 173.12(16)
C2 N1 C6 C5 -12.5(3)
C2 N1 C6 C7 167.58(16)
C9 O2 C8 O1 2.0(2)
C9 O2 C8 C3 -178.35(14)
C2 C3 C8 O1 -9.6(3)
C4 C3 C8 O1 168.13(17)
C2 C3 C8 O2 170.75(15)
C4 C3 C8 O2 -11.5(2)
C3 C4 C10 C11 125.58(17)
C5 C4 C10 C11 -110.58(17)
C3 C4 C10 C15 -56.8(2)
C5 C4 C10 C15 67.1(2)
C15 C10 C11 C12 -1.3(2)
C4 C10 C11 C12 176.42(15)
C10 C11 C12 C13 0.0(3)
C10 C11 C12 N2 -179.92(15)
O3 N2 C12 C11 -10.4(2)
O4 N2 C12 C11 169.81(15)
O3 N2 C12 C13 169.71(16)
O4 N2 C12 C13 -10.1(2)
C11 C12 C13 C14 1.5(3)
N2 C12 C13 C14 -178.62(15)
C12 C13 C14 C15 -1.6(3)
C13 C14 C15 C10 0.3(3)
C11 C10 C15 C14 1.2(3)
C4 C10 C15 C14 -176.51(16)
C17 O6 C16 O5 -6.1(2)
C17 O6 C16 C5 173.91(14)
C6 C5 C16 O5 -177.82(17)
C4 C5 C16 O5 5.4(2)
C6 C5 C16 O6 2.1(2)
C4 C5 C16 O6 -174.63(14)
C16 O6 C17 C18 -174.08(14)
C26 N3 C18 C17 63.0(2)
C19 N3 C18 C17 -109.65(18)
O6 C17 C18 N3 58.87(19)
C26 N3 C19 O7 178.32(16)
C18 N3 C19 O7 -8.2(3)
C26 N3 C19 C20 -1.94(18)
C18 N3 C19 C20 171.54(15)
O7 C19 C20 C21 3.7(3)
N3 C19 C20 C21 -176.02(17)
O7 C19 C20 C25 -179.33(17)
N3 C19 C20 C25 0.94(18)
C25 C20 C21 C22 0.1(3)
C19 C20 C21 C22 176.70(17)
C20 C21 C22 C23 0.2(3)
C21 C22 C23 C24 -0.2(3)
C22 C23 C24 C25 -0.1(3)
C23 C24 C25 C20 0.4(3)
C23 C24 C25 C26 -177.07(17)
C21 C20 C25 C24 -0.4(3)
C19 C20 C25 C24 -177.65(16)
C21 C20 C25 C26 177.59(16)
C19 C20 C25 C26 0.32(19)
C19 N3 C26 O8 -178.54(16)
C18 N3 C26 O8 8.0(3)
C19 N3 C26 C25 2.14(18)
C18 N3 C26 C25 -171.34(14)
C24 C25 C26 O8 -3.0(3)
C20 C25 C26 O8 179.25(18)
C24 C25 C26 N3 176.26(17)
C20 C25 C26 N3 -1.47(18)
